data_4336075
loop_
_publ_author_name
'Nattawut Kaveevivitchai'
'Lars Kohler'
'Ruifa Zong'
'Maya El Ojaimi'
'Nirja Mehta'
'Randolph P. Thummel'

_publ_contact_author_address
;
Department of Chemistry
University of Houston
Houston, TX 77204-5003
;
_publ_section_title
;
 A Ru(II) Bis-terpyridine-like Complex that Catalyzes Water Oxidation: The
 Influence of Steric Strain
;
_journal_name_full 'Inorganic Chemistry'
_journal_page_first 10615
_journal_page_last 10622
_journal_paper_doi 10.1021/ic4016383
_journal_volume 52
_journal_year 2013
_chemical_formula_moiety 'C29 H17 N5 O4 Ru, 2(C H4 O), H2 O'
_chemical_formula_sum 'C31 H27 N5 O7 Ru'
_chemical_formula_weight 682.65
_chemical_name_systematic
; 
 ? 
;
_space_group_IT_number 14
_symmetry_cell_setting monoclinic
_symmetry_space_group_name_Hall '-P 2yn'
_symmetry_space_group_name_H-M 'P 1 21/n 1'
_atom_sites_solution_hydrogens geom
_atom_sites_solution_primary direct
_atom_sites_solution_secondary difmap
_audit_creation_method SHELXL-97
_cell_angle_alpha 90.00
_cell_angle_beta 103.315(1)
_cell_angle_gamma 90.00
_cell_formula_units_Z 4
_cell_length_a 10.2890(5)
_cell_length_b 16.0184(7)
_cell_length_c 17.6378(8)
_cell_measurement_reflns_used 8156
_cell_measurement_temperature 223(2)
_cell_measurement_theta_max 25.04
_cell_measurement_theta_min 1.74
_cell_volume 2828.8(2)
_computing_cell_refinement 'SAINT v7.12A (Bruker-Nonius, 2004)'
_computing_data_collection 'APEX2 v1.0-27 (Bruker-Nonius, 2005)'
_computing_data_reduction 'SAINT v7.12A (Bruker-Nonius, 2004)'
_computing_structure_refinement 'SHELXL v6.12 (G.M. Sheldrick, 2001)'
_computing_structure_solution 'SHELXS v6.12 (G.M. Sheldrick, 2001)'
_diffrn_ambient_temperature 223(2)
_diffrn_detector_area_resol_mean 4K
_diffrn_measured_fraction_theta_full 0.995
_diffrn_measured_fraction_theta_max 0.995
_diffrn_measurement_device_type 'Bruker APEX II CCD'
_diffrn_measurement_method CCD
_diffrn_radiation_monochromator graphite
_diffrn_radiation_source 'fine-focus sealed tube'
_diffrn_radiation_type MoK\a
_diffrn_radiation_wavelength 0.71073
_diffrn_reflns_av_R_equivalents 0.0198
_diffrn_reflns_av_sigmaI/netI 0.0109
_diffrn_reflns_limit_h_max 11
_diffrn_reflns_limit_h_min -12
_diffrn_reflns_limit_k_max 19
_diffrn_reflns_limit_k_min 0
_diffrn_reflns_limit_l_max 21
_diffrn_reflns_limit_l_min 0
_diffrn_reflns_number 14285
_diffrn_reflns_theta_full 25.04
_diffrn_reflns_theta_max 25.04
_diffrn_reflns_theta_min 1.74
_diffrn_standards_decay_% 0.0
_exptl_absorpt_coefficient_mu 0.614
_exptl_absorpt_correction_T_max 0.9851
_exptl_absorpt_correction_T_min 0.8082
_exptl_absorpt_correction_type empirical
_exptl_absorpt_process_details 'SAINT v7.12a'
_exptl_crystal_colour 'Dark carmine'
_exptl_crystal_density_diffrn 1.603
_exptl_crystal_description block
_exptl_crystal_F_000 1392
_exptl_crystal_size_max 0.40
_exptl_crystal_size_mid 0.30
_exptl_crystal_size_min 0.20
_refine_diff_density_max 0.620
_refine_diff_density_min -0.452
_refine_diff_density_rms 0.057
_refine_ls_extinction_method none
_refine_ls_goodness_of_fit_ref 1.003
_refine_ls_hydrogen_treatment mixed
_refine_ls_matrix_type full
_refine_ls_number_parameters 399
_refine_ls_number_reflns 4975
_refine_ls_number_restraints 2
_refine_ls_restrained_S_all 1.003
_refine_ls_R_factor_all 0.0307
_refine_ls_R_factor_gt 0.0270
_refine_ls_shift/su_max 0.003
_refine_ls_shift/su_mean 0.000
_refine_ls_structure_factor_coef Fsqd
_refine_ls_weighting_details 'calc w=1/[\s^2^(Fo^2^)+(0.0465P)^2^+2.6099P] where P=(Fo^2^+2Fc^2^)/3'
_refine_ls_weighting_scheme calc
_refine_ls_wR_factor_gt 0.0759
_refine_ls_wR_factor_ref 0.0796
_reflns_number_gt 4330
_reflns_number_total 5175
_reflns_threshold_expression >4sigma(I)
_cod_data_source_file ic4016383_si_002_1.cif
_cod_data_source_block k1251
_cod_database_code 4336075

loop_
_symmetry_equiv_pos_as_xyz
'x, y, z'
'-x+1/2, y+1/2, -z+1/2'
'-x, -y, -z'
'x-1/2, -y-1/2, z-1/2'

loop_
_atom_site_label
_atom_site_type_symbol
_atom_site_fract_x
_atom_site_fract_y
_atom_site_fract_z
_atom_site_U_iso_or_equiv
_atom_site_adp_type
_atom_site_occupancy
_atom_site_symmetry_multiplicity
_atom_site_calc_flag
_atom_site_refinement_flags
_atom_site_disorder_assembly
_atom_site_disorder_group
Ru Ru 0.660494(17) 0.297610(11) 0.570618(10) 0.02832(8) Uani 1 1 d . . .
O1 O 0.56332(17) 0.35589(11) 0.65027(10) 0.0391(4) Uani 1 1 d . . .
O2 O 0.4457(3) 0.32648(16) 0.73915(15) 0.0712(7) Uani 1 1 d . . .
O3 O 0.75122(19) 0.31499(12) 0.38432(11) 0.0454(4) Uani 1 1 d . . .
O4 O 0.9642(2) 0.29352(13) 0.44408(14) 0.0604(6) Uani 1 1 d . . .
N1 N 0.5869(2) 0.20215(12) 0.61733(13) 0.0379(5) Uani 1 1 d . . .
C2 C 0.5213(3) 0.21429(18) 0.67333(17) 0.0449(6) Uani 1 1 d . . .
C3 C 0.4746(3) 0.1457(2) 0.70904(19) 0.0553(8) Uani 1 1 d . . .
H3 H 0.4279 0.1541 0.7484 0.066 Uiso 1 1 calc R . .
C4 C 0.4979(3) 0.0665(2) 0.6860(2) 0.0627(9) Uani 1 1 d . . .
H4 H 0.4656 0.0206 0.7093 0.075 Uiso 1 1 calc R . .
C5 C 0.5688(3) 0.05306(19) 0.6284(2) 0.0583(8) Uani 1 1 d . . .
C6 C 0.6038(4) -0.0259(2) 0.6000(3) 0.0765(11) Uani 1 1 d . . .
H6 H 0.5768 -0.0755 0.6202 0.092 Uiso 1 1 calc R . .
C7 C 0.6746(4) -0.0298(2) 0.5450(3) 0.0793(11) Uani 1 1 d . . .
H7 H 0.6946 -0.0827 0.5275 0.095 Uiso 1 1 calc R . .
C8 C 0.7219(3) 0.04353(18) 0.5111(2) 0.0590(8) Uani 1 1 d . . .
C9 C 0.8014(3) 0.04377(19) 0.4559(2) 0.0642(9) Uani 1 1 d . . .
H9 H 0.8267 -0.0068 0.4365 0.077 Uiso 1 1 calc R . .
C10 C 0.8414(3) 0.11824(19) 0.43087(18) 0.0522(7) Uani 1 1 d . . .
H10 H 0.8953 0.1185 0.3945 0.063 Uiso 1 1 calc R . .
C11 C 0.8027(3) 0.19469(15) 0.45904(16) 0.0381(6) Uani 1 1 d . . .
N12 N 0.7275(2) 0.19773(12) 0.51169(13) 0.0349(5) Uani 1 1 d . . .
C13 C 0.6889(3) 0.12185(15) 0.53782(17) 0.0443(6) Uani 1 1 d . . .
C14 C 0.6128(3) 0.12449(16) 0.59493(17) 0.0442(6) Uani 1 1 d . . .
C15 C 0.5075(3) 0.30514(18) 0.69019(17) 0.0466(7) Uani 1 1 d . . .
C16 C 0.8438(2) 0.27559(18) 0.42674(14) 0.0375(6) Uani 1 1 d . . .
N17 N 0.50623(18) 0.32978(12) 0.47743(11) 0.0303(4) Uani 1 1 d . . .
C18 C 0.3906(2) 0.28838(16) 0.45013(15) 0.0364(5) Uani 1 1 d . . .
H18 H 0.3753 0.2385 0.4748 0.044 Uiso 1 1 calc R . .
C19 C 0.2941(3) 0.31648(18) 0.38743(16) 0.0430(6) Uani 1 1 d . . .
H19 H 0.2146 0.2862 0.3698 0.052 Uiso 1 1 calc R . .
C20 C 0.3160(3) 0.38946(18) 0.35123(14) 0.0420(6) Uani 1 1 d . . .
H20 H 0.2517 0.4093 0.3082 0.050 Uiso 1 1 calc R . .
C21 C 0.4328(2) 0.43329(16) 0.37846(14) 0.0365(5) Uani 1 1 d . . .
H21 H 0.4484 0.4836 0.3546 0.044 Uiso 1 1 calc R . .
C22 C 0.5273(2) 0.40227(14) 0.44155(13) 0.0297(5) Uani 1 1 d . . .
N23 N 0.73154(18) 0.40091(11) 0.53431(10) 0.0275(4) Uani 1 1 d . . .
C24 C 0.6544(2) 0.44475(14) 0.47543(13) 0.0288(5) Uani 1 1 d . . .
C25 C 0.6970(2) 0.52181(14) 0.45422(14) 0.0343(5) Uani 1 1 d . . .
H25 H 0.6443 0.5523 0.4128 0.041 Uiso 1 1 calc R . .
C26 C 0.8189(3) 0.55281(15) 0.49540(15) 0.0386(6) Uani 1 1 d . . .
H26 H 0.8492 0.6047 0.4816 0.046 Uiso 1 1 calc R . .
C27 C 0.8962(2) 0.50799(15) 0.55677(14) 0.0348(5) Uani 1 1 d . . .
H27 H 0.9779 0.5295 0.5853 0.042 Uiso 1 1 calc R . .
C28 C 0.8507(2) 0.43079(14) 0.57518(13) 0.0305(5) Uani 1 1 d . . .
N29 N 0.8417(2) 0.30644(12) 0.64933(12) 0.0330(4) Uani 1 1 d . . .
C30 C 0.9159(2) 0.37428(15) 0.63853(13) 0.0324(5) Uani 1 1 d . . .
C31 C 1.0436(2) 0.38682(17) 0.68437(15) 0.0414(6) Uani 1 1 d . . .
H31 H 1.0943 0.4333 0.6760 0.050 Uiso 1 1 calc R . .
C32 C 1.0953(3) 0.3297(2) 0.74257(16) 0.0520(7) Uani 1 1 d . . .
H32 H 1.1822 0.3367 0.7734 0.062 Uiso 1 1 calc R . .
C33 C 1.0193(3) 0.2634(2) 0.75492(16) 0.0513(7) Uani 1 1 d . . .
H33 H 1.0523 0.2253 0.7953 0.062 Uiso 1 1 calc R . .
C34 C 0.8939(3) 0.25307(17) 0.70741(15) 0.0420(6) Uani 1 1 d . . .
H34 H 0.8427 0.2069 0.7158 0.050 Uiso 1 1 calc R . .
O5 O 1.1594(2) 0.18647(16) 0.51485(16) 0.0674(6) Uani 1 1 d D . .
H5X H 1.094(3) 0.221(2) 0.4835(18) 0.081 Uiso 1 1 d D . .
C35 C 1.1515(4) 0.1958(3) 0.5911(2) 0.0805(12) Uani 1 1 d . . .
H35A H 1.1957 0.2471 0.6118 0.113 Uiso 1 1 calc R . .
H35B H 1.1949 0.1488 0.6215 0.113 Uiso 1 1 calc R . .
H35C H 1.0585 0.1979 0.5938 0.113 Uiso 1 1 calc R . .
O6 O 0.4366(5) 0.4840(3) 0.7721(3) 0.1088(14) Uiso 0.70 1 d PD A 1
H6X H 0.427(7) 0.4255(12) 0.759(4) 0.131 Uiso 0.70 1 d PD B 1
C36 C 0.5592(8) 0.4939(5) 0.8203(4) 0.115(2) Uiso 0.70 1 d P A 1
H36A H 0.6226 0.4574 0.8037 0.160 Uiso 0.70 1 calc PR A 1
H36B H 0.5549 0.4799 0.8731 0.160 Uiso 0.70 1 calc PR A 1
H36C H 0.5875 0.5515 0.8184 0.160 Uiso 0.70 1 calc PR A 1
O6' O 0.4147 0.4789 0.7852 0.080 Uiso 0.30 1 d P C 2
H6Y H 0.4377 0.4229 0.7742 0.096 Uiso 0.30 1 d P D 2
C36' C 0.5279 0.5220 0.8221 0.071(4) Uiso 0.30 1 d P C 2
H36D H 0.5753 0.5409 0.7836 0.100 Uiso 0.30 1 d P E 2
H36E H 0.5853 0.4855 0.8592 0.100 Uiso 0.30 1 d P F 2
H36F H 0.5025 0.5698 0.8492 0.100 Uiso 0.30 1 d P G 2
O7 O 0.2045(3) 0.55325(15) 0.69941(16) 0.0730(7) Uani 1 1 d G . .
H7B H 0.2861 0.5385 0.7344 0.088 Uiso 1 1 d G . .
H7A H 0.2131 0.5991 0.6668 0.088 Uiso 1 1 d G . .

loop_
_atom_site_aniso_label
_atom_site_aniso_U_11
_atom_site_aniso_U_22
_atom_site_aniso_U_33
_atom_site_aniso_U_23
_atom_site_aniso_U_13
_atom_site_aniso_U_12
Ru 0.02670(12) 0.02372(12) 0.03316(12) 0.00416(7) 0.00403(8) -0.00034(7)
O1 0.0398(9) 0.0379(9) 0.0419(9) 0.0077(8) 0.0143(8) 0.0030(7)
O2 0.0837(17) 0.0682(15) 0.0786(16) 0.0136(13) 0.0535(14) 0.0045(13)
O3 0.0416(10) 0.0440(10) 0.0472(11) -0.0007(8) 0.0029(9) 0.0021(8)
O4 0.0343(11) 0.0621(14) 0.0797(16) 0.0068(11) 0.0025(10) -0.0088(9)
N1 0.0315(11) 0.0336(12) 0.0449(12) 0.0105(9) 0.0014(9) -0.0026(8)
C2 0.0359(14) 0.0493(16) 0.0483(16) 0.0186(12) 0.0073(12) 0.0000(11)
C3 0.0441(15) 0.0568(19) 0.0637(18) 0.0283(15) 0.0097(14) -0.0052(14)
C4 0.0543(18) 0.0526(19) 0.077(2) 0.0318(17) 0.0073(16) -0.0111(15)
C5 0.0540(18) 0.0377(16) 0.077(2) 0.0189(15) 0.0031(16) -0.0064(13)
C6 0.087(3) 0.0320(16) 0.109(3) 0.0184(18) 0.020(2) -0.0050(16)
C7 0.095(3) 0.0238(15) 0.116(3) 0.0007(18) 0.017(3) 0.0008(16)
C8 0.0615(19) 0.0304(15) 0.081(2) -0.0033(14) 0.0074(17) 0.0024(13)
C9 0.068(2) 0.0332(16) 0.087(2) -0.0183(15) 0.0087(18) 0.0089(14)
C10 0.0484(17) 0.0430(17) 0.0625(19) -0.0160(13) 0.0073(14) 0.0051(12)
C11 0.0309(13) 0.0346(14) 0.0432(14) -0.0088(10) -0.0030(11) 0.0018(10)
N12 0.0305(10) 0.0266(11) 0.0429(12) -0.0005(8) -0.0010(9) -0.0005(8)
C13 0.0425(14) 0.0249(13) 0.0590(17) 0.0019(11) -0.0019(12) 0.0001(10)
C14 0.0419(14) 0.0287(13) 0.0561(16) 0.0105(11) -0.0009(12) -0.0039(11)
C15 0.0418(15) 0.0523(17) 0.0485(16) 0.0142(13) 0.0160(13) 0.0021(12)
C16 0.0353(14) 0.0393(14) 0.0369(13) -0.0121(11) 0.0065(11) -0.0010(10)
N17 0.0274(9) 0.0290(10) 0.0345(10) 0.0005(8) 0.0070(8) 0.0012(8)
C18 0.0303(13) 0.0376(13) 0.0404(13) -0.0019(10) 0.0060(10) -0.0021(10)
C19 0.0322(13) 0.0505(15) 0.0441(15) -0.0083(12) 0.0046(11) -0.0012(11)
C20 0.0372(13) 0.0528(16) 0.0328(13) -0.0022(11) 0.0014(10) 0.0105(12)
C21 0.0401(13) 0.0378(13) 0.0321(12) 0.0029(10) 0.0093(10) 0.0088(11)
C22 0.0312(12) 0.0287(11) 0.0299(11) 0.0003(9) 0.0086(9) 0.0045(9)
N23 0.0293(9) 0.0243(9) 0.0300(9) -0.0017(8) 0.0092(8) 0.0007(7)
C24 0.0331(12) 0.0257(11) 0.0295(11) -0.0006(9) 0.0111(9) 0.0036(9)
C25 0.0428(13) 0.0286(12) 0.0348(12) 0.0040(10) 0.0161(10) 0.0053(10)
C26 0.0470(15) 0.0272(12) 0.0488(14) -0.0025(11) 0.0259(12) -0.0052(10)
C27 0.0340(12) 0.0313(12) 0.0423(13) -0.0081(10) 0.0153(10) -0.0057(10)
C28 0.0307(12) 0.0293(12) 0.0331(12) -0.0062(9) 0.0108(10) -0.0004(9)
N29 0.0322(10) 0.0322(11) 0.0337(10) 0.0005(8) 0.0054(8) 0.0028(8)
C30 0.0301(11) 0.0340(12) 0.0328(12) -0.0050(10) 0.0067(9) 0.0004(9)
C31 0.0331(13) 0.0475(15) 0.0417(14) -0.0104(12) 0.0046(11) -0.0035(11)
C32 0.0384(15) 0.069(2) 0.0417(15) -0.0056(14) -0.0052(12) 0.0031(14)
C33 0.0450(16) 0.0608(19) 0.0425(15) 0.0106(14) -0.0016(12) 0.0081(14)
C34 0.0411(14) 0.0432(15) 0.0389(13) 0.0084(11) 0.0039(11) 0.0051(11)
O5 0.0479(13) 0.0738(16) 0.0828(17) -0.0009(13) 0.0196(12) 0.0129(11)
C35 0.078(3) 0.081(3) 0.077(3) -0.003(2) 0.005(2) 0.026(2)
O7 0.0897(17) 0.0563(14) 0.0866(18) -0.0004(12) 0.0485(15) -0.0161(13)

loop_
_atom_type_symbol
_atom_type_description
_atom_type_scat_dispersion_real
_atom_type_scat_dispersion_imag
_atom_type_scat_source
C C 0.0033 0.0016 'International Tables Vol C Tables 4.2.6.8 and 6.1.1.4'
H H 0.0000 0.0000 'International Tables Vol C Tables 4.2.6.8 and 6.1.1.4'
N N 0.0061 0.0033 'International Tables Vol C Tables 4.2.6.8 and 6.1.1.4'
O O 0.0106 0.0060 'International Tables Vol C Tables 4.2.6.8 and 6.1.1.4'
Ru Ru -1.2594 0.8363 'International Tables Vol C Tables 4.2.6.8 and 6.1.1.4'

loop_
_geom_angle_atom_site_label_1
_geom_angle_atom_site_label_2
_geom_angle_atom_site_label_3
_geom_angle
N1 Ru N23 173.35(8)
N1 Ru N29 98.46(8)
N23 Ru N29 79.38(8)
N1 Ru N17 103.12(8)
N23 Ru N17 78.89(7)
N29 Ru N17 158.26(8)
N1 Ru N12 79.52(9)
N23 Ru N12 106.77(8)
N29 Ru N12 92.08(8)
N17 Ru N12 94.33(8)
N1 Ru O1 77.24(8)
N23 Ru O1 96.45(7)
N29 Ru O1 90.85(7)
N17 Ru O1 91.38(7)
N12 Ru O1 156.75(8)
C15 O1 Ru 114.86(17)
C2 N1 C14 121.3(2)
C2 N1 Ru 120.40(18)
C14 N1 Ru 118.18(19)
N1 C2 C3 120.1(3)
N1 C2 C15 112.1(2)
C3 C2 C15 127.8(3)
C4 C3 C2 119.4(3)
C3 C4 C5 120.9(3)
C4 C5 C14 116.8(3)
C4 C5 C6 127.2(3)
C14 C5 C6 115.9(3)
C7 C6 C5 121.1(3)
C6 C7 C8 123.2(3)
C9 C8 C13 116.8(3)
C9 C8 C7 126.1(3)
C13 C8 C7 117.0(3)
C10 C9 C8 119.5(3)
C9 C10 C11 120.8(3)
N12 C11 C10 122.0(3)
N12 C11 C16 119.1(2)
C10 C11 C16 118.9(3)
C11 N12 C13 116.9(2)
C11 N12 Ru 132.53(16)
C13 N12 Ru 110.43(18)
N12 C13 C8 124.0(3)
N12 C13 C14 117.3(2)
C8 C13 C14 118.8(3)
N1 C14 C5 121.4(3)
N1 C14 C13 114.6(2)
C5 C14 C13 124.0(3)
O2 C15 O1 124.9(3)
O2 C15 C2 119.7(3)
O1 C15 C2 115.4(2)
O4 C16 O3 128.1(3)
O4 C16 C11 117.1(2)
O3 C16 C11 114.8(2)
C18 N17 C22 118.3(2)
C18 N17 Ru 127.77(17)
C22 N17 Ru 113.93(15)
N17 C18 C19 122.5(2)
C20 C19 C18 119.0(2)
C19 C20 C21 119.6(2)
C20 C21 C22 119.3(2)
N17 C22 C21 121.3(2)
N17 C22 C24 115.24(19)
C21 C22 C24 123.5(2)
C24 N23 C28 121.59(19)
C24 N23 Ru 119.33(15)
C28 N23 Ru 118.65(15)
N23 C24 C25 120.2(2)
N23 C24 C22 112.42(19)
C25 C24 C22 127.3(2)
C26 C25 C24 118.7(2)
C25 C26 C27 120.7(2)
C26 C27 C28 118.7(2)
N23 C28 C27 120.2(2)
N23 C28 C30 112.6(2)
C27 C28 C30 127.3(2)
C34 N29 C30 118.2(2)
C34 N29 Ru 127.62(17)
C30 N29 Ru 114.15(15)
N29 C30 C31 121.2(2)
N29 C30 C28 115.0(2)
C31 C30 C28 123.8(2)
C32 C31 C30 119.0(3)
C33 C32 C31 119.7(3)
C32 C33 C34 119.1(3)
N29 C34 C33 122.7(3)

loop_
_geom_bond_atom_site_label_1
_geom_bond_atom_site_label_2
_geom_bond_distance
Ru N1 1.969(2)
Ru N23 1.9744(18)
Ru N29 2.057(2)
Ru N17 2.0699(19)
Ru N12 2.109(2)
Ru O1 2.1194(17)
O1 C15 1.293(3)
O2 C15 1.233(4)
O3 C16 1.240(3)
O4 C16 1.239(3)
N1 C2 1.333(4)
N1 C14 1.350(3)
C2 C3 1.404(4)
C2 C15 1.499(4)
C3 C4 1.370(5)
C4 C5 1.398(5)
C5 C14 1.409(4)
C5 C6 1.436(5)
C6 C7 1.342(6)
C7 C8 1.452(5)
C8 C9 1.408(5)
C8 C13 1.409(4)
C9 C10 1.368(5)
C10 C11 1.413(4)
C11 N12 1.339(4)
C11 C16 1.515(4)
N12 C13 1.390(3)
C13 C14 1.412(4)
N17 C18 1.350(3)
N17 C22 1.364(3)
C18 C19 1.381(4)
C19 C20 1.375(4)
C20 C21 1.379(4)
C21 C22 1.390(3)
C22 C24 1.473(3)
N23 C24 1.350(3)
N23 C28 1.358(3)
C24 C25 1.389(3)
C25 C26 1.388(4)
C26 C27 1.387(4)
C27 C28 1.387(3)
C28 C30 1.474(3)
N29 C34 1.347(3)
N29 C30 1.366(3)
C30 C31 1.390(3)
C31 C32 1.386(4)
C32 C33 1.366(4)
C33 C34 1.377(4)
O5 C35 1.374(5)
O6 C36 1.358(8)
O6' C36' 1.3805

loop_
_geom_hbond_atom_site_label_D
_geom_hbond_atom_site_label_H
_geom_hbond_atom_site_label_A
_geom_hbond_distance_DH
_geom_hbond_distance_HA
_geom_hbond_distance_DA
_geom_hbond_angle_DHA
_geom_hbond_site_symmetry_A
O5 H5X O4 0.944(10) 1.787(13) 2.716(3) 168(4) .
O6 H6X O2 0.963(10) 1.646(19) 2.595(6) 168(7) .
O6' H6Y O2 0.96 1.672(3) 2.616(3) 166.95(9) .
O7 H7B O6 0.95 1.77 2.677(6) 158.9 .
O7 H7B O6' 0.95 1.71 2.622(3) 160.3 .
O7 H7A O3 0.95 1.73 2.674(3) 172.5 3_666

loop_
_geom_torsion_atom_site_label_1
_geom_torsion_atom_site_label_2
_geom_torsion_atom_site_label_3
_geom_torsion_atom_site_label_4
_geom_torsion
N1 Ru O1 C15 1.11(18)
N23 Ru O1 C15 -176.78(19)
N29 Ru O1 C15 -97.37(19)
N17 Ru O1 C15 104.25(19)
N12 Ru O1 C15 -0.1(3)
N29 Ru N1 C2 86.7(2)
N17 Ru N1 C2 -90.7(2)
N12 Ru N1 C2 177.2(2)
O1 Ru N1 C2 -2.30(19)
N29 Ru N1 C14 -88.83(19)
N17 Ru N1 C14 93.78(19)
N12 Ru N1 C14 1.73(18)
O1 Ru N1 C14 -177.8(2)
C14 N1 C2 C3 -1.6(4)
Ru N1 C2 C3 -176.9(2)
C14 N1 C2 C15 178.3(2)
Ru N1 C2 C15 2.9(3)
N1 C2 C3 C4 0.3(4)
C15 C2 C3 C4 -179.5(3)
C2 C3 C4 C5 0.9(5)
C3 C4 C5 C14 -1.0(5)
C3 C4 C5 C6 178.2(3)
C4 C5 C6 C7 -178.9(4)
C14 C5 C6 C7 0.2(5)
C5 C6 C7 C8 0.7(7)
C6 C7 C8 C9 177.0(4)
C6 C7 C8 C13 -0.8(6)
C13 C8 C9 C10 -0.4(5)
C7 C8 C9 C10 -178.2(3)
C8 C9 C10 C11 -0.7(5)
C9 C10 C11 N12 0.9(4)
C9 C10 C11 C16 -177.1(3)
C10 C11 N12 C13 0.1(4)
C16 C11 N12 C13 178.1(2)
C10 C11 N12 Ru 176.12(18)
C16 C11 N12 Ru -5.9(3)
N1 Ru N12 C11 -177.9(2)
N23 Ru N12 C11 -0.1(2)
N29 Ru N12 C11 -79.6(2)
N17 Ru N12 C11 79.6(2)
O1 Ru N12 C11 -176.67(19)
N1 Ru N12 C13 -1.63(16)
N23 Ru N12 C13 176.12(16)
N29 Ru N12 C13 96.59(17)
N17 Ru N12 C13 -104.20(17)
O1 Ru N12 C13 -0.4(3)
C11 N12 C13 C8 -1.3(4)
Ru N12 C13 C8 -178.2(2)
C11 N12 C13 C14 178.3(2)
Ru N12 C13 C14 1.4(3)
C9 C8 C13 N12 1.5(4)
C7 C8 C13 N12 179.5(3)
C9 C8 C13 C14 -178.1(3)
C7 C8 C13 C14 -0.2(4)
C2 N1 C14 C5 1.5(4)
Ru N1 C14 C5 177.0(2)
C2 N1 C14 C13 -176.9(2)
Ru N1 C14 C13 -1.5(3)
C4 C5 C14 N1 -0.2(4)
C6 C5 C14 N1 -179.5(3)
C4 C5 C14 C13 178.0(3)
C6 C5 C14 C13 -1.2(5)
N12 C13 C14 N1 -0.1(4)
C8 C13 C14 N1 179.6(2)
N12 C13 C14 C5 -178.5(2)
C8 C13 C14 C5 1.2(4)
Ru O1 C15 O2 -179.7(3)
Ru O1 C15 C2 0.1(3)
N1 C2 C15 O2 177.9(3)
C3 C2 C15 O2 -2.2(5)
N1 C2 C15 O1 -1.8(4)
C3 C2 C15 O1 178.0(3)
N12 C11 C16 O4 112.9(3)
C10 C11 C16 O4 -69.0(3)
N12 C11 C16 O3 -68.5(3)
C10 C11 C16 O3 109.5(3)
N1 Ru N17 C18 -7.5(2)
N23 Ru N17 C18 179.0(2)
N29 Ru N17 C18 179.5(2)
N12 Ru N17 C18 72.8(2)
O1 Ru N17 C18 -84.7(2)
N1 Ru N17 C22 171.77(15)
N23 Ru N17 C22 -1.74(15)
N29 Ru N17 C22 -1.2(3)
N12 Ru N17 C22 -108.00(16)
O1 Ru N17 C22 94.56(15)
C22 N17 C18 C19 0.3(4)
Ru N17 C18 C19 179.49(19)
N17 C18 C19 C20 0.0(4)
C18 C19 C20 C21 -0.5(4)
C19 C20 C21 C22 0.8(4)
C18 N17 C22 C21 0.0(3)
Ru N17 C22 C21 -179.27(17)
C18 N17 C22 C24 178.9(2)
Ru N17 C22 C24 -0.4(2)
C20 C21 C22 N17 -0.6(3)
C20 C21 C22 C24 -179.4(2)
N29 Ru N23 C24 -175.85(17)
N17 Ru N23 C24 3.96(16)
N12 Ru N23 C24 95.18(16)
O1 Ru N23 C24 -86.19(16)
N29 Ru N23 C28 -3.28(16)
N17 Ru N23 C28 176.53(17)
N12 Ru N23 C28 -92.25(16)
O1 Ru N23 C28 86.38(16)
C28 N23 C24 C25 1.1(3)
Ru N23 C24 C25 173.48(16)
C28 N23 C24 C22 -177.54(18)
Ru N23 C24 C22 -5.2(2)
N17 C22 C24 N23 3.5(3)
C21 C22 C24 N23 -177.7(2)
N17 C22 C24 C25 -175.1(2)
C21 C22 C24 C25 3.7(4)
N23 C24 C25 C26 -0.8(3)
C22 C24 C25 C26 177.6(2)
C24 C25 C26 C27 -0.4(3)
C25 C26 C27 C28 1.3(3)
C24 N23 C28 C27 -0.2(3)
Ru N23 C28 C27 -172.59(16)
C24 N23 C28 C30 177.94(19)
Ru N23 C28 C30 5.5(2)
C26 C27 C28 N23 -1.0(3)
C26 C27 C28 C30 -178.8(2)
N1 Ru N29 C34 7.9(2)
N23 Ru N29 C34 -178.5(2)
N17 Ru N29 C34 -179.0(2)
N12 Ru N29 C34 -71.8(2)
O1 Ru N29 C34 85.1(2)
N1 Ru N29 C30 -173.52(16)
N23 Ru N29 C30 0.11(15)
N17 Ru N29 C30 -0.4(3)
N12 Ru N29 C30 106.78(16)
O1 Ru N29 C30 -96.29(16)
C34 N29 C30 C31 2.1(3)
Ru N29 C30 C31 -176.64(18)
C34 N29 C30 C28 -178.6(2)
Ru N29 C30 C28 2.7(2)
N23 C28 C30 N29 -5.3(3)
C27 C28 C30 N29 172.7(2)
N23 C28 C30 C31 174.1(2)
C27 C28 C30 C31 -8.0(4)
N29 C30 C31 C32 -0.8(4)
C28 C30 C31 C32 179.9(2)
C30 C31 C32 C33 -1.3(4)
C31 C32 C33 C34 2.1(5)
C30 N29 C34 C33 -1.3(4)
Ru N29 C34 C33 177.2(2)
C32 C33 C34 N29 -0.8(5)
